data_4332148
loop_
_publ_author_name
'Li, Xiaofei'
'Song, Haibin'
'Duan, Lili'
'Cui, Chunming'
'Roesky, Herbert W.'

_publ_section_title
;
 C&#x2212;H-Activated Aluminum Hydroxide via Molecular Oxygen
;
_journal_issue 5
_journal_name_full 'Inorganic Chemistry'
_journal_page_first 1912
_journal_page_last 1914
_journal_paper_doi 10.1021/ic0600230
_journal_volume 45
_journal_year 2006
_chemical_formula_sum 'C61 H89.5 Al2 N4 O4.75'
_chemical_formula_weight 1008.83
_chemical_name_systematic
; 
 ? 
;
_space_group_IT_number 2
_symmetry_cell_setting triclinic
_symmetry_space_group_name_Hall '-P 1'
_symmetry_space_group_name_H-M 'P -1'
_atom_sites_solution_hydrogens geom
_atom_sites_solution_primary direct
_atom_sites_solution_secondary difmap
_audit_creation_method SHELXL-97
_cell_angle_alpha 77.282(2)
_cell_angle_beta 87.337(2)
_cell_angle_gamma 86.216(2)
_cell_formula_units_Z 2
_cell_length_a 13.1549(15)
_cell_length_b 13.4828(15)
_cell_length_c 17.764(2)
_cell_measurement_reflns_used 4551
_cell_measurement_temperature 294(2)
_cell_measurement_theta_max 25.21
_cell_measurement_theta_min 2.24
_cell_volume 3065.1(6)
_computing_cell_refinement 'Bruker SMART'
_computing_data_collection 'Bruker SMART'
_computing_data_reduction 'Bruker SAINT'
_computing_molecular_graphics 'Bruker SHELXTL'
_computing_publication_material 'Bruker SHELXTL'
_computing_structure_refinement 'SHELXL-97 (Sheldrick, 1997)'
_computing_structure_solution 'SHELXS-97 (Sheldrick, 1990)'
_diffrn_ambient_temperature 294(2)
_diffrn_measured_fraction_theta_full 0.981
_diffrn_measured_fraction_theta_max 0.981
_diffrn_measurement_device_type 'CCD area detector'
_diffrn_measurement_method 'phi and omega scans'
_diffrn_radiation_monochromator graphite
_diffrn_radiation_source 'fine-focus sealed tube'
_diffrn_radiation_type MoK\a
_diffrn_radiation_wavelength 0.71073
_diffrn_reflns_av_R_equivalents 0.0233
_diffrn_reflns_av_sigmaI/netI 0.0599
_diffrn_reflns_limit_h_max 7
_diffrn_reflns_limit_h_min -16
_diffrn_reflns_limit_k_max 16
_diffrn_reflns_limit_k_min -16
_diffrn_reflns_limit_l_max 22
_diffrn_reflns_limit_l_min -22
_diffrn_reflns_number 17445
_diffrn_reflns_theta_full 26.42
_diffrn_reflns_theta_max 26.42
_diffrn_reflns_theta_min 1.18
_exptl_absorpt_coefficient_mu 0.094
_exptl_absorpt_correction_T_max 0.9758
_exptl_absorpt_correction_T_min 0.9722
_exptl_absorpt_correction_type multi-scan
_exptl_absorpt_process_details SADABS
_exptl_crystal_density_diffrn 1.093
_exptl_crystal_density_meas ?
_exptl_crystal_density_method 'not measured'
_exptl_crystal_F_000 1095
_exptl_crystal_size_max 0.30
_exptl_crystal_size_mid 0.28
_exptl_crystal_size_min 0.26
_refine_diff_density_max 0.653
_refine_diff_density_min -0.264
_refine_diff_density_rms 0.061
_refine_ls_extinction_method none
_refine_ls_goodness_of_fit_ref 1.027
_refine_ls_hydrogen_treatment mixed
_refine_ls_matrix_type full
_refine_ls_number_parameters 730
_refine_ls_number_reflns 12362
_refine_ls_number_restraints 74
_refine_ls_restrained_S_all 1.038
_refine_ls_R_factor_all 0.1185
_refine_ls_R_factor_gt 0.0626
_refine_ls_shift/su_max 0.003
_refine_ls_shift/su_mean 0.000
_refine_ls_structure_factor_coef Fsqd
_refine_ls_weighting_details 'calc w=1/[\s^2^(Fo^2^)+(0.1107P)^2^+0.8921P] where P=(Fo^2^+2Fc^2^)/3'
_refine_ls_weighting_scheme calc
_refine_ls_wR_factor_gt 0.1715
_refine_ls_wR_factor_ref 0.2153
_reflns_number_gt 7261
_reflns_number_total 12362
_reflns_threshold_expression >2sigma(I)
_cod_data_source_file ic0600230sup1.cif
_cod_data_source_block 051129d
_cod_depositor_comments
;
The following automatic conversions were performed:

'_symmetry_cell_setting' value 'Triclinic' changed to 'triclinic'
according to /home/saulius/struct/CIF-dictionaries/cif_core.dic
dictionary named 'cif_core.dic' version 2.4.2 from
2011-04-26.

'_exptl_absorpt_correction_type' value 'MULTI-SCAN'
changed to 'multi-scan' according to
/home/saulius/struct/CIF-dictionaries/cif_core.dic dictionary named
'cif_core.dic' version 2.4.2 from 2011-04-26.

Automatic conversion script
Id: cif_fix_values 1891 2012-01-12 08:04:46Z andrius 

The following automatic conversions were performed:

'_exptl_crystal_density_meas' value 'NONE' was changed to '?' - the
value is perceived as not measured.

Automatic conversion script
Id: cif_fix_values 3008 2015-01-20 13:52:24Z robertas 
;
_cod_original_sg_symbol_H-M P-1
_cod_original_formula_sum 'C61 H89.50 Al2 N4 O4.75'
_cod_database_code 4332148

loop_
_symmetry_equiv_pos_as_xyz
'x, y, z'
'-x, -y, -z'

loop_
_atom_site_label
_atom_site_type_symbol
_atom_site_fract_x
_atom_site_fract_y
_atom_site_fract_z
_atom_site_U_iso_or_equiv
_atom_site_adp_type
_atom_site_occupancy
_atom_site_symmetry_multiplicity
_atom_site_calc_flag
_atom_site_refinement_flags
_atom_site_disorder_assembly
_atom_site_disorder_group
Al1 Al 0.21359(6) 0.19256(6) 0.24786(5) 0.0346(2) Uani 1 1 d . . .
Al2 Al 0.35980(6) 0.33631(6) 0.26799(5) 0.0339(2) Uani 1 1 d . . .
N1 N 0.07861(18) 0.17608(18) 0.30002(14) 0.0424(6) Uani 1 1 d . . .
N2 N 0.16714(17) 0.18077(18) 0.14829(13) 0.0382(5) Uani 1 1 d . . .
N3 N 0.50635(17) 0.33048(18) 0.23877(13) 0.0379(5) Uani 1 1 d . . .
N4 N 0.34274(18) 0.48220(17) 0.23089(14) 0.0395(6) Uani 1 1 d . . .
O1 O 0.34006(15) 0.24054(16) 0.20967(11) 0.0419(5) Uani 1 1 d . . .
H1 H 0.394(2) 0.190(2) 0.1985(18) 0.050 Uiso 1 1 d . . .
O2 O 0.22067(15) 0.31434(15) 0.27968(13) 0.0433(5) Uani 1 1 d . . .
H2A H 0.185(3) 0.329(2) 0.3202(19) 0.052 Uiso 1 1 d . . .
O3 O 0.38702(15) 0.29720(16) 0.36538(11) 0.0454(5) Uani 1 1 d . . .
O4 O 0.26074(15) 0.07765(15) 0.30390(12) 0.0462(5) Uani 1 1 d . . .
C1 C -0.0053(2) 0.1604(3) 0.2686(2) 0.0513(8) Uani 1 1 d . . .
C2 C -0.0102(2) 0.1672(3) 0.1890(2) 0.0554(9) Uani 1 1 d . . .
H2 H -0.0754 0.1684 0.1704 0.066 Uiso 1 1 calc R . .
C3 C 0.0683(2) 0.1725(2) 0.13424(19) 0.0469(7) Uani 1 1 d . . .
C4 C -0.1000(3) 0.1265(3) 0.3170(2) 0.0766(12) Uani 1 1 d . . .
H4A H -0.0833 0.1071 0.3705 0.115 Uiso 1 1 calc R . .
H4B H -0.1255 0.0695 0.3011 0.115 Uiso 1 1 calc R . .
H4C H -0.1512 0.1816 0.3100 0.115 Uiso 1 1 calc R . .
C5 C 0.0392(3) 0.1638(3) 0.0544(2) 0.0720(11) Uani 1 1 d . . .
H5A H 0.0678 0.2177 0.0164 0.108 Uiso 1 1 calc R . .
H5B H -0.0337 0.1690 0.0513 0.108 Uiso 1 1 calc R . .
H5C H 0.0651 0.0993 0.0449 0.108 Uiso 1 1 calc R . .
C6 C 0.0868(2) 0.1607(2) 0.38279(18) 0.0483(8) Uani 1 1 d . . .
C7 C 0.1561(3) 0.0815(3) 0.41785(19) 0.0530(8) Uani 1 1 d . . .
C8 C 0.1695(3) 0.0681(3) 0.4965(2) 0.0715(11) Uani 1 1 d . . .
H8 H 0.2131 0.0152 0.5214 0.086 Uiso 1 1 calc R . .
C9 C 0.1187(4) 0.1327(4) 0.5385(2) 0.0902(14) Uani 1 1 d . . .
H9 H 0.1286 0.1229 0.5912 0.108 Uiso 1 1 calc R . .
C10 C 0.0540(4) 0.2107(4) 0.5027(2) 0.0836(13) Uani 1 1 d . . .
H10 H 0.0207 0.2533 0.5318 0.100 Uiso 1 1 calc R . .
C11 C 0.0367(3) 0.2282(3) 0.4239(2) 0.0620(10) Uani 1 1 d . . .
C12 C 0.2152(3) 0.0146(2) 0.36970(19) 0.0504(8) Uani 1 1 d . . .
C13 C 0.3024(3) -0.0500(3) 0.4127(2) 0.0736(11) Uani 1 1 d . . .
H13A H 0.3394 -0.0872 0.3790 0.110 Uiso 1 1 calc R . .
H13B H 0.2754 -0.0969 0.4567 0.110 Uiso 1 1 calc R . .
H13C H 0.3473 -0.0066 0.4297 0.110 Uiso 1 1 calc R . .
C14 C 0.1425(3) -0.0582(3) 0.3472(2) 0.0696(11) Uani 1 1 d . . .
H14A H 0.0917 -0.0195 0.3140 0.104 Uiso 1 1 calc R . .
H14B H 0.1100 -0.0965 0.3929 0.104 Uiso 1 1 calc R . .
H14C H 0.1805 -0.1041 0.3206 0.104 Uiso 1 1 calc R . .
C15 C -0.0314(3) 0.3202(3) 0.3882(3) 0.0782(12) Uani 1 1 d . . .
H15 H -0.0366 0.3214 0.3332 0.094 Uiso 1 1 calc R . .
C16 C 0.0148(5) 0.4179(4) 0.3957(3) 0.119(2) Uani 1 1 d . . .
H16A H 0.0122 0.4223 0.4490 0.178 Uiso 1 1 calc R . .
H16B H -0.0230 0.4754 0.3660 0.178 Uiso 1 1 calc R . .
H16C H 0.0845 0.4176 0.3770 0.178 Uiso 1 1 calc R . .
C17 C -0.1401(4) 0.3155(5) 0.4256(3) 0.120(2) Uani 1 1 d . . .
H17A H -0.1375 0.3225 0.4781 0.181 Uiso 1 1 calc R . .
H17B H -0.1669 0.2513 0.4247 0.181 Uiso 1 1 calc R . .
H17C H -0.1833 0.3697 0.3973 0.181 Uiso 1 1 calc R . .
C18 C 0.2401(2) 0.1614(2) 0.08797(17) 0.0418(7) Uani 1 1 d . . .
C19 C 0.2725(3) 0.0605(3) 0.08659(19) 0.0532(8) Uani 1 1 d . . .
C20 C 0.3355(3) 0.0427(3) 0.0247(2) 0.0668(10) Uani 1 1 d . . .
H20 H 0.3575 -0.0239 0.0234 0.080 Uiso 1 1 calc R . .
C21 C 0.3657(3) 0.1197(3) -0.0337(2) 0.0681(10) Uani 1 1 d . . .
H21 H 0.4053 0.1057 -0.0753 0.082 Uiso 1 1 calc R . .
C22 C 0.3366(3) 0.2182(3) -0.03020(19) 0.0605(9) Uani 1 1 d . . .
H22 H 0.3591 0.2710 -0.0692 0.073 Uiso 1 1 calc R . .
C23 C 0.2746(2) 0.2416(2) 0.02983(17) 0.0467(7) Uani 1 1 d . . .
C24 C 0.2436(3) -0.0299(3) 0.1489(2) 0.0720(11) Uani 1 1 d . . .
H24 H 0.1985 -0.0046 0.1868 0.086 Uiso 1 1 calc R . .
C25 C 0.3377(4) -0.0831(3) 0.1905(3) 0.0986(16) Uani 1 1 d . . .
H25A H 0.3823 -0.1105 0.1548 0.148 Uiso 1 1 calc R . .
H25B H 0.3173 -0.1373 0.2321 0.148 Uiso 1 1 calc R . .
H25C H 0.3728 -0.0350 0.2107 0.148 Uiso 1 1 calc R . .
C26 C 0.1849(5) -0.1057(4) 0.1162(3) 0.1136(19) Uani 1 1 d . . .
H26A H 0.1270 -0.0705 0.0892 0.170 Uiso 1 1 calc R . .
H26B H 0.1622 -0.1587 0.1578 0.170 Uiso 1 1 calc R . .
H26C H 0.2290 -0.1350 0.0813 0.170 Uiso 1 1 calc R . .
C27 C 0.2474(3) 0.3528(2) 0.02919(19) 0.0547(8) Uani 1 1 d . . .
H27 H 0.2059 0.3562 0.0759 0.066 Uiso 1 1 calc R . .
C28 C 0.3429(3) 0.4112(3) 0.0304(2) 0.0703(11) Uani 1 1 d . . .
H28A H 0.3799 0.3813 0.0760 0.106 Uiso 1 1 calc R . .
H28B H 0.3235 0.4810 0.0305 0.106 Uiso 1 1 calc R . .
H28C H 0.3853 0.4078 -0.0145 0.106 Uiso 1 1 calc R . .
C29 C 0.1838(4) 0.4028(3) -0.0410(3) 0.0876(14) Uani 1 1 d . . .
H29A H 0.2214 0.3966 -0.0875 0.131 Uiso 1 1 calc R . .
H29B H 0.1693 0.4736 -0.0410 0.131 Uiso 1 1 calc R . .
H29C H 0.1211 0.3695 -0.0382 0.131 Uiso 1 1 calc R . .
C30 C 0.5616(2) 0.4078(2) 0.20959(18) 0.0451(7) Uani 1 1 d . . .
C31 C 0.5159(3) 0.5048(2) 0.18144(19) 0.0528(8) Uani 1 1 d . . .
H31 H 0.5582 0.5518 0.1516 0.063 Uiso 1 1 calc R . .
C32 C 0.4164(3) 0.5402(2) 0.19194(18) 0.0459(7) Uani 1 1 d . . .
C33 C 0.6772(3) 0.3974(3) 0.2084(2) 0.0684(11) Uani 1 1 d . . .
H33A H 0.6992 0.3333 0.2406 0.103 Uiso 1 1 calc R . .
H33B H 0.7029 0.4519 0.2275 0.103 Uiso 1 1 calc R . .
H33C H 0.7026 0.4005 0.1565 0.103 Uiso 1 1 calc R . .
C34 C 0.3925(3) 0.6520(2) 0.1579(2) 0.0703(11) Uani 1 1 d . . .
H34A H 0.3329 0.6596 0.1275 0.105 Uiso 1 1 calc R . .
H34B H 0.4492 0.6795 0.1257 0.105 Uiso 1 1 calc R . .
H34C H 0.3804 0.6879 0.1988 0.105 Uiso 1 1 calc R . .
C35 C 0.5518(2) 0.2298(2) 0.26915(18) 0.0411(7) Uani 1 1 d . . .
C36 C 0.5365(2) 0.1884(2) 0.34875(19) 0.0463(7) Uani 1 1 d . . .
C37 C 0.5747(3) 0.0899(3) 0.3776(2) 0.0647(10) Uani 1 1 d . . .
H37 H 0.5665 0.0613 0.4300 0.078 Uiso 1 1 calc R . .
C38 C 0.6248(3) 0.0336(3) 0.3297(3) 0.0748(12) Uani 1 1 d . . .
H38 H 0.6508 -0.0322 0.3502 0.090 Uiso 1 1 calc R . .
C39 C 0.6364(3) 0.0734(3) 0.2525(2) 0.0651(10) Uani 1 1 d . . .
H39 H 0.6695 0.0338 0.2211 0.078 Uiso 1 1 calc R . .
C40 C 0.6001(2) 0.1718(2) 0.2198(2) 0.0495(8) Uani 1 1 d . . .
C41 C 0.4789(2) 0.2520(3) 0.40057(17) 0.0485(8) Uani 1 1 d . . .
C42 C 0.4463(3) 0.1892(3) 0.4787(2) 0.0704(11) Uani 1 1 d . . .
H42A H 0.4077 0.2322 0.5074 0.106 Uiso 1 1 calc R . .
H42B H 0.5056 0.1595 0.5066 0.106 Uiso 1 1 calc R . .
H42C H 0.4050 0.1361 0.4716 0.106 Uiso 1 1 calc R . .
C43 C 0.5483(3) 0.3334(3) 0.4130(2) 0.0659(10) Uani 1 1 d . . .
H43A H 0.5655 0.3767 0.3641 0.099 Uiso 1 1 calc R . .
H43B H 0.6095 0.3012 0.4369 0.099 Uiso 1 1 calc R . .
H43C H 0.5135 0.3736 0.4457 0.099 Uiso 1 1 calc R . .
C44 C 0.6091(3) 0.2089(3) 0.1323(2) 0.0582(9) Uani 1 1 d . . .
H44 H 0.5838 0.2804 0.1197 0.070 Uiso 1 1 calc R . .
C45 C 0.5442(3) 0.1499(4) 0.0914(3) 0.0886(15) Uani 1 1 d . . .
H45A H 0.5698 0.0801 0.1005 0.133 Uiso 1 1 calc R . .
H45B H 0.5468 0.1789 0.0369 0.133 Uiso 1 1 calc R . .
H45C H 0.4750 0.1533 0.1107 0.133 Uiso 1 1 calc R . .
C46 C 0.7196(3) 0.2031(4) 0.1005(3) 0.0883(14) Uani 1 1 d . . .
H46A H 0.7456 0.1334 0.1108 0.133 Uiso 1 1 calc R . .
H46B H 0.7609 0.2420 0.1251 0.133 Uiso 1 1 calc R . .
H46C H 0.7213 0.2303 0.0458 0.133 Uiso 1 1 calc R . .
C47 C 0.2554(2) 0.5397(2) 0.25804(17) 0.0435(7) Uani 1 1 d . . .
C48 C 0.1655(3) 0.5623(2) 0.21796(19) 0.0490(8) Uani 1 1 d . . .
C49 C 0.0893(3) 0.6249(3) 0.2443(2) 0.0652(10) Uani 1 1 d . . .
H49 H 0.0288 0.6397 0.2180 0.078 Uiso 1 1 calc R . .
C50 C 0.1009(3) 0.6650(3) 0.3075(2) 0.0736(12) Uani 1 1 d . . .
H50 H 0.0501 0.7082 0.3230 0.088 Uiso 1 1 calc R . .
C51 C 0.1890(4) 0.6401(3) 0.3476(2) 0.0760(12) Uani 1 1 d . . .
H51 H 0.1969 0.6663 0.3911 0.091 Uiso 1 1 calc R . .
C52 C 0.2672(3) 0.5767(3) 0.3250(2) 0.0567(9) Uani 1 1 d . . .
C53 C 0.1452(3) 0.5248(3) 0.1458(2) 0.0556(9) Uani 1 1 d . . .
H53 H 0.2047 0.4818 0.1351 0.067 Uiso 1 1 calc R . .
C54 C 0.0521(3) 0.4605(3) 0.1564(3) 0.0725(11) Uani 1 1 d . . .
H54A H 0.0634 0.4015 0.1972 0.109 Uiso 1 1 calc R . .
H54B H 0.0412 0.4395 0.1093 0.109 Uiso 1 1 calc R . .
H54C H -0.0068 0.5001 0.1694 0.109 Uiso 1 1 calc R . .
C55 C 0.1326(4) 0.6133(3) 0.0767(2) 0.0859(13) Uani 1 1 d . . .
H55A H 0.0767 0.6585 0.0868 0.129 Uiso 1 1 calc R . .
H55B H 0.1191 0.5879 0.0319 0.129 Uiso 1 1 calc R . .
H55C H 0.1940 0.6495 0.0675 0.129 Uiso 1 1 calc R . .
C56 C 0.3607(3) 0.5519(3) 0.3741(2) 0.0698(11) Uani 1 1 d . . .
H56 H 0.4054 0.5031 0.3527 0.084 Uiso 1 1 calc R . .
C57 C 0.3315(4) 0.5012(4) 0.4570(2) 0.0913(15) Uani 1 1 d . . .
H57A H 0.2881 0.5477 0.4796 0.137 Uiso 1 1 calc R . .
H57B H 0.3920 0.4829 0.4863 0.137 Uiso 1 1 calc R . .
H57C H 0.2960 0.4411 0.4574 0.137 Uiso 1 1 calc R . .
C58 C 0.4211(4) 0.6472(4) 0.3711(3) 0.1113(18) Uani 1 1 d . . .
H58A H 0.4384 0.6777 0.3184 0.167 Uiso 1 1 calc R . .
H58B H 0.4823 0.6279 0.3994 0.167 Uiso 1 1 calc R . .
H58C H 0.3800 0.6953 0.3937 0.167 Uiso 1 1 calc R . .
O5 O 0.7864(17) 0.8066(13) 0.2606(10) 0.156(8) Uani 0.292(11) 1 d PDU A 1
C59 C 0.8779(16) 0.8998(16) 0.1473(11) 0.105(7) Uani 0.292(11) 1 d PDU A 1
H59A H 0.9226 0.8892 0.1052 0.158 Uiso 0.292(11) 1 calc PR A 1
H59B H 0.9093 0.9418 0.1757 0.158 Uiso 0.292(11) 1 calc PR A 1
H59C H 0.8148 0.9329 0.1275 0.158 Uiso 0.292(11) 1 calc PR A 1
C60 C 0.8577(19) 0.7997(14) 0.1994(14) 0.148(11) Uani 0.292(11) 1 d PDU A 1
H60A H 0.8325 0.7555 0.1691 0.177 Uiso 0.292(11) 1 calc PR A 1
H60B H 0.9214 0.7685 0.2211 0.177 Uiso 0.292(11) 1 calc PR A 1
C61 C 0.7202(17) 0.720(2) 0.2769(14) 0.211(18) Uani 0.292(11) 1 d PDU A 1
H61A H 0.7212 0.6885 0.2327 0.253 Uiso 0.292(11) 1 calc PR A 1
H61B H 0.6506 0.7434 0.2869 0.253 Uiso 0.292(11) 1 calc PR A 1
C62 C 0.760(2) 0.6431(17) 0.3476(15) 0.155(11) Uani 0.292(11) 1 d PDU A 1
H62A H 0.7162 0.5871 0.3603 0.232 Uiso 0.292(11) 1 calc PR A 1
H62B H 0.7607 0.6755 0.3906 0.232 Uiso 0.292(11) 1 calc PR A 1
H62C H 0.8278 0.6183 0.3364 0.232 Uiso 0.292(11) 1 calc PR A 1
O5' O 0.8349(7) 0.7549(7) 0.2632(6) 0.131(4) Uani 0.458(11) 1 d PDU A 2
C59' C 0.9093(12) 0.8990(11) 0.1802(10) 0.135(6) Uani 0.458(11) 1 d PDU A 2
H59D H 0.8941 0.9531 0.1365 0.203 Uiso 0.458(11) 1 calc PR A 2
H59E H 0.9662 0.8568 0.1674 0.203 Uiso 0.458(11) 1 calc PR A 2
H59F H 0.9257 0.9273 0.2229 0.203 Uiso 0.458(11) 1 calc PR A 2
C60' C 0.8193(10) 0.8368(11) 0.2017(9) 0.132(6) Uani 0.458(11) 1 d PDU A 2
H60C H 0.7623 0.8800 0.2148 0.158 Uiso 0.458(11) 1 calc PR A 2
H60D H 0.8010 0.8116 0.1574 0.158 Uiso 0.458(11) 1 calc PR A 2
C61' C 0.7476(17) 0.7197(14) 0.3105(13) 0.241(13) Uani 0.458(11) 1 d PDU A 2
H61C H 0.6881 0.7639 0.2933 0.289 Uiso 0.458(11) 1 calc PR A 2
H61D H 0.7586 0.7222 0.3637 0.289 Uiso 0.458(11) 1 calc PR A 2
C62' C 0.7289(19) 0.6120(15) 0.3059(17) 0.267(14) Uani 0.458(11) 1 d PDU A 2
H62D H 0.6683 0.5907 0.3356 0.401 Uiso 0.458(11) 1 calc PR A 2
H62E H 0.7860 0.5676 0.3262 0.401 Uiso 0.458(11) 1 calc PR A 2
H62F H 0.7208 0.6091 0.2530 0.401 Uiso 0.458(11) 1 calc PR A 2

loop_
_atom_site_aniso_label
_atom_site_aniso_U_11
_atom_site_aniso_U_22
_atom_site_aniso_U_33
_atom_site_aniso_U_23
_atom_site_aniso_U_13
_atom_site_aniso_U_12
Al1 0.0312(4) 0.0342(4) 0.0369(5) -0.0045(3) -0.0005(3) -0.0015(3)
Al2 0.0343(4) 0.0339(4) 0.0327(4) -0.0056(3) -0.0004(3) -0.0019(3)
N1 0.0359(13) 0.0430(14) 0.0451(15) -0.0032(11) 0.0035(11) -0.0040(11)
N2 0.0350(13) 0.0403(13) 0.0392(13) -0.0082(11) -0.0013(10) -0.0018(10)
N3 0.0348(13) 0.0387(13) 0.0395(13) -0.0068(11) -0.0015(10) -0.0029(10)
N4 0.0434(14) 0.0343(13) 0.0394(13) -0.0070(10) 0.0017(11) 0.0023(11)
O1 0.0365(11) 0.0479(12) 0.0439(12) -0.0158(10) 0.0049(9) -0.0073(9)
O2 0.0385(12) 0.0391(11) 0.0521(13) -0.0118(10) 0.0059(9) -0.0004(9)
O3 0.0469(12) 0.0532(13) 0.0351(11) -0.0074(9) -0.0037(9) -0.0003(10)
O4 0.0433(12) 0.0385(11) 0.0518(13) -0.0005(9) 0.0004(10) 0.0007(9)
C1 0.0342(17) 0.0525(19) 0.063(2) -0.0051(16) 0.0049(15) -0.0034(14)
C2 0.0329(17) 0.067(2) 0.064(2) -0.0084(18) -0.0087(15) -0.0067(15)
C3 0.0434(18) 0.0451(17) 0.0509(19) -0.0055(14) -0.0096(14) -0.0036(14)
C4 0.043(2) 0.098(3) 0.084(3) -0.009(2) 0.0153(19) -0.020(2)
C5 0.061(2) 0.097(3) 0.062(2) -0.020(2) -0.0199(19) -0.013(2)
C6 0.0463(18) 0.0517(19) 0.0430(18) -0.0019(15) 0.0118(14) -0.0120(15)
C7 0.0512(19) 0.056(2) 0.0457(19) 0.0040(15) 0.0052(15) -0.0125(16)
C8 0.076(3) 0.082(3) 0.047(2) 0.006(2) 0.0019(19) -0.008(2)
C9 0.104(4) 0.116(4) 0.045(2) -0.006(3) 0.011(2) -0.013(3)
C10 0.101(3) 0.089(3) 0.056(3) -0.012(2) 0.030(2) -0.010(3)
C11 0.062(2) 0.066(2) 0.053(2) -0.0067(18) 0.0219(18) -0.0091(19)
C12 0.0526(19) 0.0425(17) 0.0492(19) 0.0053(14) -0.0020(15) -0.0034(15)
C13 0.076(3) 0.061(2) 0.069(3) 0.0129(19) -0.008(2) 0.010(2)
C14 0.071(3) 0.048(2) 0.084(3) -0.0020(19) 0.009(2) -0.0131(18)
C15 0.082(3) 0.071(3) 0.074(3) -0.010(2) 0.032(2) 0.011(2)
C16 0.158(5) 0.073(3) 0.120(4) -0.027(3) 0.053(4) 0.007(3)
C17 0.094(4) 0.132(5) 0.118(4) -0.013(4) 0.049(3) 0.033(3)
C18 0.0435(17) 0.0463(17) 0.0386(16) -0.0152(14) -0.0044(13) -0.0018(14)
C19 0.061(2) 0.0494(19) 0.052(2) -0.0191(16) 0.0001(16) -0.0016(16)
C20 0.081(3) 0.059(2) 0.067(2) -0.034(2) 0.007(2) 0.005(2)
C21 0.075(3) 0.083(3) 0.052(2) -0.031(2) 0.0120(19) -0.001(2)
C22 0.066(2) 0.074(2) 0.0421(19) -0.0142(18) 0.0084(17) -0.0080(19)
C23 0.0474(18) 0.0549(19) 0.0380(17) -0.0107(14) -0.0021(14) -0.0014(15)
C24 0.099(3) 0.0413(19) 0.074(3) -0.0163(18) 0.017(2) 0.004(2)
C25 0.135(5) 0.058(3) 0.093(3) -0.007(2) -0.002(3) 0.034(3)
C26 0.139(5) 0.070(3) 0.137(5) -0.031(3) 0.022(4) -0.035(3)
C27 0.066(2) 0.0484(19) 0.0456(19) -0.0032(15) 0.0059(16) -0.0023(17)
C28 0.090(3) 0.066(2) 0.057(2) -0.0148(19) 0.014(2) -0.026(2)
C29 0.104(4) 0.064(3) 0.085(3) 0.007(2) -0.020(3) 0.001(2)
C30 0.0404(17) 0.0488(18) 0.0456(18) -0.0083(14) 0.0028(14) -0.0078(14)
C31 0.053(2) 0.0451(18) 0.057(2) -0.0036(15) 0.0097(16) -0.0136(16)
C32 0.055(2) 0.0368(16) 0.0440(18) -0.0055(13) 0.0022(14) -0.0059(14)
C33 0.0400(19) 0.066(2) 0.094(3) -0.004(2) 0.0068(18) -0.0157(17)
C34 0.081(3) 0.0373(18) 0.083(3) 0.0051(18) 0.010(2) -0.0031(18)
C35 0.0310(15) 0.0421(16) 0.0497(18) -0.0078(14) -0.0092(13) 0.0001(12)
C36 0.0374(16) 0.0465(18) 0.0534(19) -0.0056(15) -0.0124(14) -0.0003(14)
C37 0.065(2) 0.056(2) 0.064(2) 0.0037(18) -0.0095(19) 0.0088(18)
C38 0.074(3) 0.052(2) 0.089(3) -0.001(2) -0.009(2) 0.022(2)
C39 0.059(2) 0.055(2) 0.081(3) -0.020(2) -0.004(2) 0.0155(18)
C40 0.0382(17) 0.0505(19) 0.061(2) -0.0162(16) -0.0056(15) 0.0046(14)
C41 0.0493(19) 0.0553(19) 0.0382(17) -0.0040(14) -0.0098(14) 0.0029(15)
C42 0.074(3) 0.085(3) 0.043(2) 0.0029(19) -0.0073(18) 0.008(2)
C43 0.062(2) 0.082(3) 0.061(2) -0.027(2) -0.0132(18) -0.008(2)
C44 0.049(2) 0.069(2) 0.059(2) -0.0236(18) -0.0002(16) 0.0139(17)
C45 0.068(3) 0.128(4) 0.085(3) -0.061(3) -0.010(2) 0.017(3)
C46 0.060(3) 0.113(4) 0.085(3) -0.019(3) 0.018(2) 0.015(2)
C47 0.0532(19) 0.0325(15) 0.0428(17) -0.0069(13) 0.0013(14) 0.0054(13)
C48 0.054(2) 0.0362(16) 0.0528(19) -0.0044(14) 0.0013(15) 0.0071(14)
C49 0.062(2) 0.051(2) 0.078(3) -0.0109(19) -0.0026(19) 0.0182(18)
C50 0.081(3) 0.061(2) 0.079(3) -0.023(2) 0.005(2) 0.024(2)
C51 0.103(3) 0.063(2) 0.065(2) -0.029(2) 0.000(2) 0.017(2)
C52 0.070(2) 0.0475(19) 0.054(2) -0.0179(16) -0.0007(17) 0.0100(17)
C53 0.056(2) 0.053(2) 0.056(2) -0.0100(16) -0.0110(16) 0.0099(16)
C54 0.060(2) 0.066(2) 0.092(3) -0.017(2) -0.020(2) 0.006(2)
C55 0.110(4) 0.079(3) 0.064(3) -0.004(2) -0.021(2) 0.005(3)
C56 0.083(3) 0.072(3) 0.061(2) -0.032(2) -0.014(2) 0.012(2)
C57 0.120(4) 0.097(3) 0.058(3) -0.025(2) -0.013(3) 0.024(3)
C58 0.125(4) 0.111(4) 0.107(4) -0.035(3) -0.039(3) -0.020(3)
O5 0.161(12) 0.144(11) 0.160(11) -0.032(8) 0.017(8) -0.003(8)
C59 0.088(10) 0.121(11) 0.110(10) -0.024(8) -0.019(8) -0.018(8)
C60 0.123(13) 0.159(14) 0.160(14) -0.040(10) -0.028(9) 0.038(9)
C61 0.22(2) 0.21(2) 0.21(2) -0.054(10) -0.026(10) -0.022(10)
C62 0.151(13) 0.154(14) 0.156(14) -0.028(9) 0.001(9) -0.008(9)
O5' 0.096(6) 0.126(7) 0.151(7) -0.002(6) 0.020(5) 0.027(5)
C59' 0.128(9) 0.127(9) 0.146(10) -0.014(8) -0.028(8) -0.002(7)
C60' 0.127(9) 0.127(9) 0.134(9) -0.026(7) -0.015(7) 0.049(8)
C61' 0.244(15) 0.231(15) 0.248(15) -0.048(10) -0.027(10) -0.011(10)
C62' 0.273(17) 0.269(17) 0.267(17) -0.070(10) -0.024(10) -0.023(10)

loop_
_atom_type_symbol
_atom_type_description
_atom_type_scat_dispersion_real
_atom_type_scat_dispersion_imag
_atom_type_scat_source
C C 0.0033 0.0016 'International Tables Vol C Tables 4.2.6.8 and 6.1.1.4'
H H 0.0000 0.0000 'International Tables Vol C Tables 4.2.6.8 and 6.1.1.4'
N N 0.0061 0.0033 'International Tables Vol C Tables 4.2.6.8 and 6.1.1.4'
O O 0.0106 0.0060 'International Tables Vol C Tables 4.2.6.8 and 6.1.1.4'
Al Al 0.0645 0.0514 'International Tables Vol C Tables 4.2.6.8 and 6.1.1.4'

loop_
_geom_angle_atom_site_label_1
_geom_angle_atom_site_label_2
_geom_angle_atom_site_label_3
_geom_angle
O4 Al1 O2 121.24(11)
O4 Al1 O1 96.33(10)
O2 Al1 O1 75.09(10)
O4 Al1 N2 113.54(11)
O2 Al1 N2 124.97(10)
O1 Al1 N2 94.89(10)
O4 Al1 N1 91.38(10)
O2 Al1 N1 88.99(10)
O1 Al1 N1 164.07(11)
N2 Al1 N1 94.77(11)
O4 Al1 Al2 103.37(8)
O2 Al1 Al2 38.89(7)
O1 Al1 Al2 38.74(7)
N2 Al1 Al2 123.96(8)
N1 Al1 Al2 125.74(8)
O3 Al2 O1 120.31(10)
O3 Al2 O2 96.43(10)
O1 Al2 O2 75.04(9)
O3 Al2 N4 114.70(11)
O1 Al2 N4 124.83(10)
O2 Al2 N4 95.64(10)
O3 Al2 N3 90.97(10)
O1 Al2 N3 89.15(10)
O2 Al2 N3 164.18(10)
N4 Al2 N3 93.91(10)
O3 Al2 Al1 102.81(8)
O1 Al2 Al1 38.91(6)
O2 Al2 Al1 38.67(7)
N4 Al2 Al1 124.43(8)
N3 Al2 Al1 125.91(8)
C1 N1 C6 122.0(3)
C1 N1 Al1 126.0(2)
C6 N1 Al1 110.76(19)
C3 N2 C18 115.3(2)
C3 N2 Al1 123.3(2)
C18 N2 Al1 120.58(18)
C30 N3 C35 121.9(2)
C30 N3 Al2 126.7(2)
C35 N3 Al2 110.15(18)
C32 N4 C47 114.6(2)
C32 N4 Al2 123.8(2)
C47 N4 Al2 120.33(18)
Al2 O1 Al1 102.35(10)
Al2 O1 H1 123.8(18)
Al1 O1 H1 117.9(18)
Al1 O2 Al2 102.44(10)
Al1 O2 H2A 123(2)
Al2 O2 H2A 120(2)
C41 O3 Al2 129.65(19)
C12 O4 Al1 129.12(19)
N1 C1 C2 121.7(3)
N1 C1 C4 121.8(3)
C2 C1 C4 116.3(3)
C3 C2 C1 128.9(3)
C3 C2 H2 115.6
C1 C2 H2 115.6
N2 C3 C2 124.5(3)
N2 C3 C5 119.5(3)
C2 C3 C5 116.0(3)
C1 C4 H4A 109.5
C1 C4 H4B 109.5
H4A C4 H4B 109.5
C1 C4 H4C 109.5
H4A C4 H4C 109.5
H4B C4 H4C 109.5
C3 C5 H5A 109.5
C3 C5 H5B 109.5
H5A C5 H5B 109.5
C3 C5 H5C 109.5
H5A C5 H5C 109.5
H5B C5 H5C 109.5
C11 C6 C7 122.1(3)
C11 C6 N1 121.1(3)
C7 C6 N1 116.4(3)
C8 C7 C6 117.8(3)
C8 C7 C12 121.7(3)
C6 C7 C12 120.5(3)
C7 C8 C9 120.8(4)
C7 C8 H8 119.6
C9 C8 H8 119.6
C10 C9 C8 120.2(4)
C10 C9 H9 119.9
C8 C9 H9 119.9
C9 C10 C11 121.8(4)
C9 C10 H10 119.1
C11 C10 H10 119.1
C10 C11 C6 117.1(4)
C10 C11 C15 118.2(4)
C6 C11 C15 124.7(3)
O4 C12 C13 105.9(3)
O4 C12 C7 109.1(2)
C13 C12 C7 112.9(3)
O4 C12 C14 111.9(3)
C13 C12 C14 107.7(3)
C7 C12 C14 109.3(3)
C12 C13 H13A 109.5
C12 C13 H13B 109.5
H13A C13 H13B 109.5
C12 C13 H13C 109.5
H13A C13 H13C 109.5
H13B C13 H13C 109.5
C12 C14 H14A 109.5
C12 C14 H14B 109.5
H14A C14 H14B 109.5
C12 C14 H14C 109.5
H14A C14 H14C 109.5
H14B C14 H14C 109.5
C11 C15 C16 110.4(4)
C11 C15 C17 111.8(4)
C16 C15 C17 109.6(4)
C11 C15 H15 108.3
C16 C15 H15 108.3
C17 C15 H15 108.3
C15 C16 H16A 109.5
C15 C16 H16B 109.5
H16A C16 H16B 109.5
C15 C16 H16C 109.5
H16A C16 H16C 109.5
H16B C16 H16C 109.5
C15 C17 H17A 109.5
C15 C17 H17B 109.5
H17A C17 H17B 109.5
C15 C17 H17C 109.5
H17A C17 H17C 109.5
H17B C17 H17C 109.5
C23 C18 C19 119.8(3)
C23 C18 N2 121.0(3)
C19 C18 N2 119.1(3)
C20 C19 C18 118.4(3)
C20 C19 C24 118.2(3)
C18 C19 C24 123.4(3)
C21 C20 C19 122.2(3)
C21 C20 H20 118.9
C19 C20 H20 118.9
C20 C21 C22 118.9(3)
C20 C21 H21 120.6
C22 C21 H21 120.6
C21 C22 C23 122.1(3)
C21 C22 H22 119.0
C23 C22 H22 119.0
C22 C23 C18 118.6(3)
C22 C23 C27 118.3(3)
C18 C23 C27 123.1(3)
C19 C24 C25 110.8(4)
C19 C24 C26 111.7(4)
C25 C24 C26 110.7(4)
C19 C24 H24 107.8
C25 C24 H24 107.8
C26 C24 H24 107.8
C24 C25 H25A 109.5
C24 C25 H25B 109.5
H25A C25 H25B 109.5
C24 C25 H25C 109.5
H25A C25 H25C 109.5
H25B C25 H25C 109.5
C24 C26 H26A 109.5
C24 C26 H26B 109.5
H26A C26 H26B 109.5
C24 C26 H26C 109.5
H26A C26 H26C 109.5
H26B C26 H26C 109.5
C23 C27 C28 111.2(3)
C23 C27 C29 111.0(3)
C28 C27 C29 110.5(3)
C23 C27 H27 108.0
C28 C27 H27 108.0
C29 C27 H27 108.0
C27 C28 H28A 109.5
C27 C28 H28B 109.5
H28A C28 H28B 109.5
C27 C28 H28C 109.5
H28A C28 H28C 109.5
H28B C28 H28C 109.5
C27 C29 H29A 109.5
C27 C29 H29B 109.5
H29A C29 H29B 109.5
C27 C29 H29C 109.5
H29A C29 H29C 109.5
H29B C29 H29C 109.5
N3 C30 C31 120.9(3)
N3 C30 C33 121.7(3)
C31 C30 C33 117.4(3)
C32 C31 C30 128.9(3)
C32 C31 H31 115.6
C30 C31 H31 115.6
N4 C32 C31 124.2(3)
N4 C32 C34 119.9(3)
C31 C32 C34 115.8(3)
C30 C33 H33A 109.5
C30 C33 H33B 109.5
H33A C33 H33B 109.5
C30 C33 H33C 109.5
H33A C33 H33C 109.5
H33B C33 H33C 109.5
C32 C34 H34A 109.5
C32 C34 H34B 109.5
H34A C34 H34B 109.5
C32 C34 H34C 109.5
H34A C34 H34C 109.5
H34B C34 H34C 109.5
C40 C35 C36 121.4(3)
C40 C35 N3 120.9(3)
C36 C35 N3 117.4(3)
C37 C36 C35 117.9(3)
C37 C36 C41 121.9(3)
C35 C36 C41 120.2(3)
C38 C37 C36 120.9(4)
C38 C37 H37 119.6
C36 C37 H37 119.6
C39 C38 C37 120.6(3)
C39 C38 H38 119.7
C37 C38 H38 119.7
C38 C39 C40 121.5(3)
C38 C39 H39 119.2
C40 C39 H39 119.2
C39 C40 C35 117.6(3)
C39 C40 C44 118.7(3)
C35 C40 C44 123.5(3)
O3 C41 C42 105.5(3)
O3 C41 C43 111.0(3)
C42 C41 C43 108.7(3)
O3 C41 C36 109.8(2)
C42 C41 C36 113.3(3)
C43 C41 C36 108.5(3)
C41 C42 H42A 109.5
C41 C42 H42B 109.5
H42A C42 H42B 109.5
C41 C42 H42C 109.5
H42A C42 H42C 109.5
H42B C42 H42C 109.5
C41 C43 H43A 109.5
C41 C43 H43B 109.5
H43A C43 H43B 109.5
C41 C43 H43C 109.5
H43A C43 H43C 109.5
H43B C43 H43C 109.5
C45 C44 C40 111.5(3)
C45 C44 C46 108.9(3)
C40 C44 C46 112.9(3)
C45 C44 H44 107.8
C40 C44 H44 107.8
C46 C44 H44 107.8
C44 C45 H45A 109.5
C44 C45 H45B 109.5
H45A C45 H45B 109.5
C44 C45 H45C 109.5
H45A C45 H45C 109.5
H45B C45 H45C 109.5
C44 C46 H46A 109.5
C44 C46 H46B 109.5
H46A C46 H46B 109.5
C44 C46 H46C 109.5
H46A C46 H46C 109.5
H46B C46 H46C 109.5
C48 C47 C52 120.2(3)
C48 C47 N4 122.3(3)
C52 C47 N4 117.4(3)
C47 C48 C49 118.6(3)
C47 C48 C53 124.0(3)
C49 C48 C53 117.4(3)
C50 C49 C48 122.1(4)
C50 C49 H49 118.9
C48 C49 H49 118.9
C49 C50 C51 118.6(4)
C49 C50 H50 120.7
C51 C50 H50 120.7
C50 C51 C52 122.0(4)
C50 C51 H51 119.0
C52 C51 H51 119.0
C51 C52 C47 118.4(3)
C51 C52 C56 118.0(3)
C47 C52 C56 123.6(3)
C48 C53 C55 111.0(3)
C48 C53 C54 112.2(3)
C55 C53 C54 110.1(3)
C48 C53 H53 107.8
C55 C53 H53 107.8
C54 C53 H53 107.8
C53 C54 H54A 109.5
C53 C54 H54B 109.5
H54A C54 H54B 109.5
C53 C54 H54C 109.5
H54A C54 H54C 109.5
H54B C54 H54C 109.5
C53 C55 H55A 109.5
C53 C55 H55B 109.5
H55A C55 H55B 109.5
C53 C55 H55C 109.5
H55A C55 H55C 109.5
H55B C55 H55C 109.5
C52 C56 C57 110.8(4)
C52 C56 C58 111.7(4)
C57 C56 C58 111.1(4)
C52 C56 H56 107.7
C57 C56 H56 107.7
C58 C56 H56 107.7
C56 C57 H57A 109.5
C56 C57 H57B 109.5
H57A C57 H57B 109.5
C56 C57 H57C 109.5
H57A C57 H57C 109.5
H57B C57 H57C 109.5
C56 C58 H58A 109.5
C56 C58 H58B 109.5
H58A C58 H58B 109.5
C56 C58 H58C 109.5
H58A C58 H58C 109.5
H58B C58 H58C 109.5
C60 O5 C61 111.3(10)
C60 C59 H59A 109.5
C60 C59 H59B 109.5
H59A C59 H59B 109.5
C60 C59 H59C 109.5
H59A C59 H59C 109.5
H59B C59 H59C 109.5
O5 C60 C59 113.8(11)
O5 C60 H60A 108.8
C59 C60 H60A 108.8
O5 C60 H60B 108.8
C59 C60 H60B 108.8
H60A C60 H60B 107.7
O5 C61 C62 108.3(10)
O5 C61 H61A 110.0
C62 C61 H61A 110.0
O5 C61 H61B 110.1
C62 C61 H61B 110.0
H61A C61 H61B 108.4
C61 C62 H62A 109.5
C61 C62 H62B 109.5
H62A C62 H62B 109.5
C61 C62 H62C 109.5
H62A C62 H62C 109.5
H62B C62 H62C 109.5
C60' O5' C61' 117.4(10)
C60' C59' H59D 109.5
C60' C59' H59E 109.5
H59D C59' H59E 109.5
C60' C59' H59F 109.5
H59D C59' H59F 109.5
H59E C59' H59F 109.5
O5' C60' C59' 113.7(9)
O5' C60' H60C 108.8
C59' C60' H60C 108.8
O5' C60' H60D 108.8
C59' C60' H60D 108.8
H60C C60' H60D 107.7
O5' C61' C62' 110.4(10)
O5' C61' H61C 109.6
C62' C61' H61C 109.6
O5' C61' H61D 109.6
C62' C61' H61D 109.6
H61C C61' H61D 108.1
C61' C62' H62D 109.5
C61' C62' H62E 109.5
H62D C62' H62E 109.5
C61' C62' H62F 109.5
H62D C62' H62F 109.5
H62E C62' H62F 109.5

loop_
_geom_bond_atom_site_label_1
_geom_bond_atom_site_label_2
_geom_bond_distance
Al1 O4 1.740(2)
Al1 O2 1.860(2)
Al1 O1 1.868(2)
Al1 N2 1.940(2)
Al1 N1 1.967(2)
Al1 Al2 2.9060(12)
Al2 O3 1.741(2)
Al2 O1 1.862(2)
Al2 O2 1.868(2)
Al2 N4 1.934(2)
Al2 N3 1.974(2)
N1 C1 1.309(4)
N1 C6 1.447(4)
N2 C3 1.351(4)
N2 C18 1.460(4)
N3 C30 1.308(4)
N3 C35 1.447(4)
N4 C32 1.353(4)
N4 C47 1.466(4)
O1 H1 0.99(3)
O2 H2A 0.90(3)
O3 C41 1.424(4)
O4 C12 1.419(4)
C1 C2 1.402(5)
C1 C4 1.517(4)
C2 C3 1.380(5)
C2 H2 0.9300
C3 C5 1.517(5)
C4 H4A 0.9600
C4 H4B 0.9600
C4 H4C 0.9600
C5 H5A 0.9600
C5 H5B 0.9600
C5 H5C 0.9600
C6 C11 1.401(5)
C6 C7 1.410(5)
C7 C8 1.387(5)
C7 C12 1.529(5)
C8 C9 1.388(6)
C8 H8 0.9300
C9 C10 1.368(6)
C9 H9 0.9300
C10 C11 1.396(6)
C10 H10 0.9300
C11 C15 1.517(5)
C12 C13 1.521(5)
C12 C14 1.539(5)
C13 H13A 0.9600
C13 H13B 0.9600
C13 H13C 0.9600
C14 H14A 0.9600
C14 H14B 0.9600
C14 H14C 0.9600
C15 C16 1.520(7)
C15 C17 1.548(6)
C15 H15 0.9800
C16 H16A 0.9600
C16 H16B 0.9600
C16 H16C 0.9600
C17 H17A 0.9600
C17 H17B 0.9600
C17 H17C 0.9600
C18 C23 1.404(4)
C18 C19 1.404(4)
C19 C20 1.400(5)
C19 C24 1.511(5)
C20 C21 1.361(5)
C20 H20 0.9300
C21 C22 1.372(5)
C21 H21 0.9300
C22 C23 1.391(4)
C22 H22 0.9300
C23 C27 1.517(5)
C24 C25 1.525(6)
C24 C26 1.544(6)
C24 H24 0.9800
C25 H25A 0.9600
C25 H25B 0.9600
C25 H25C 0.9600
C26 H26A 0.9600
C26 H26B 0.9600
C26 H26C 0.9600
C27 C28 1.529(5)
C27 C29 1.535(5)
C27 H27 0.9800
C28 H28A 0.9600
C28 H28B 0.9600
C28 H28C 0.9600
C29 H29A 0.9600
C29 H29B 0.9600
C29 H29C 0.9600
C30 C31 1.399(4)
C30 C33 1.517(4)
C31 C32 1.381(4)
C31 H31 0.9300
C32 C34 1.514(4)
C33 H33A 0.9600
C33 H33B 0.9600
C33 H33C 0.9600
C34 H34A 0.9600
C34 H34B 0.9600
C34 H34C 0.9600
C35 C40 1.402(4)
C35 C36 1.412(4)
C36 C37 1.384(4)
C36 C41 1.534(4)
C37 C38 1.379(5)
C37 H37 0.9300
C38 C39 1.363(5)
C38 H38 0.9300
C39 C40 1.389(5)
C39 H39 0.9300
C40 C44 1.526(5)
C41 C42 1.518(5)
C41 C43 1.532(5)
C42 H42A 0.9600
C42 H42B 0.9600
C42 H42C 0.9600
C43 H43A 0.9600
C43 H43B 0.9600
C43 H43C 0.9600
C44 C45 1.514(5)
C44 C46 1.539(5)
C44 H44 0.9800
C45 H45A 0.9600
C45 H45B 0.9600
C45 H45C 0.9600
C46 H46A 0.9600
C46 H46B 0.9600
C46 H46C 0.9600
C47 C48 1.391(4)
C47 C52 1.406(4)
C48 C49 1.398(4)
C48 C53 1.518(5)
C49 C50 1.367(5)
C49 H49 0.9300
C50 C51 1.372(6)
C50 H50 0.9300
C51 C52 1.394(5)
C51 H51 0.9300
C52 C56 1.517(5)
C53 C55 1.519(5)
C53 C54 1.528(5)
C53 H53 0.9800
C54 H54A 0.9600
C54 H54B 0.9600
C54 H54C 0.9600
C55 H55A 0.9600
C55 H55B 0.9600
C55 H55C 0.9600
C56 C57 1.525(6)
C56 C58 1.545(7)
C56 H56 0.9800
C57 H57A 0.9600
C57 H57B 0.9600
C57 H57C 0.9600
C58 H58A 0.9600
C58 H58B 0.9600
C58 H58C 0.9600
O5 C60 1.416(10)
O5 C61 1.472(10)
C59 C60 1.491(10)
C59 H59A 0.9600
C59 H59B 0.9600
C59 H59C 0.9600
C60 H60A 0.9700
C60 H60B 0.9700
C61 C62 1.532(10)
C61 H61A 0.9700
C61 H61B 0.9700
C62 H62A 0.9600
C62 H62B 0.9600
C62 H62C 0.9600
O5' C60' 1.383(9)
O5' C61' 1.435(9)
C59' C60' 1.482(9)
C59' H59D 0.9600
C59' H59E 0.9600
C59' H59F 0.9600
C60' H60C 0.9700
C60' H60D 0.9700
C61' C62' 1.509(10)
C61' H61C 0.9700
C61' H61D 0.9700
C62' H62D 0.9600
C62' H62E 0.9600
C62' H62F 0.9600

loop_
_geom_torsion_atom_site_label_1
_geom_torsion_atom_site_label_2
_geom_torsion_atom_site_label_3
_geom_torsion_atom_site_label_4
_geom_torsion
O4 Al1 Al2 O3 -39.44(11)
O2 Al1 Al2 O3 84.23(13)
O1 Al1 Al2 O3 -122.84(13)
N2 Al1 Al2 O3 -170.36(11)
N1 Al1 Al2 O3 62.17(12)
O4 Al1 Al2 O1 83.40(13)
O2 Al1 Al2 O1 -152.93(16)
N2 Al1 Al2 O1 -47.52(14)
N1 Al1 Al2 O1 -174.99(15)
O4 Al1 Al2 O2 -123.68(14)
O1 Al1 Al2 O2 152.93(16)
N2 Al1 Al2 O2 105.40(14)
N1 Al1 Al2 O2 -22.06(14)
O4 Al1 Al2 N4 -171.94(11)
O2 Al1 Al2 N4 -48.26(14)
O1 Al1 Al2 N4 104.67(14)
N2 Al1 Al2 N4 57.14(13)
N1 Al1 Al2 N4 -70.32(14)
O4 Al1 Al2 N3 61.29(12)
O2 Al1 Al2 N3 -175.03(14)
O1 Al1 Al2 N3 -22.11(14)
N2 Al1 Al2 N3 -69.63(13)
N1 Al1 Al2 N3 162.91(13)
O4 Al1 N1 C1 -112.3(3)
O2 Al1 N1 C1 126.5(3)
O1 Al1 N1 C1 128.6(4)
N2 Al1 N1 C1 1.5(3)
Al2 Al1 N1 C1 140.1(2)
O4 Al1 N1 C6 54.9(2)
O2 Al1 N1 C6 -66.3(2)
O1 Al1 N1 C6 -64.2(5)
N2 Al1 N1 C6 168.6(2)
Al2 Al1 N1 C6 -52.7(2)
O4 Al1 N2 C3 97.8(2)
O2 Al1 N2 C3 -87.9(3)
O1 Al1 N2 C3 -163.1(2)
N1 Al1 N2 C3 4.2(2)
Al2 Al1 N2 C3 -135.5(2)
O4 Al1 N2 C18 -70.7(2)
O2 Al1 N2 C18 103.6(2)
O1 Al1 N2 C18 28.4(2)
N1 Al1 N2 C18 -164.3(2)
Al2 Al1 N2 C18 56.0(2)
O3 Al2 N3 C30 -111.1(3)
O1 Al2 N3 C30 128.6(3)
O2 Al2 N3 C30 130.8(4)
N4 Al2 N3 C30 3.8(3)
Al1 Al2 N3 C30 142.3(2)
O3 Al2 N3 C35 56.56(19)
O1 Al2 N3 C35 -63.74(19)
O2 Al2 N3 C35 -61.5(4)
N4 Al2 N3 C35 171.40(19)
Al1 Al2 N3 C35 -50.1(2)
O3 Al2 N4 C32 99.2(2)
O1 Al2 N4 C32 -85.3(3)
O2 Al2 N4 C32 -161.0(2)
N3 Al2 N4 C32 6.4(3)
Al1 Al2 N4 C32 -133.1(2)
O3 Al2 N4 C47 -67.5(2)
O1 Al2 N4 C47 107.9(2)
O2 Al2 N4 C47 32.3(2)
N3 Al2 N4 C47 -160.4(2)
Al1 Al2 N4 C47 60.2(2)
O3 Al2 O1 Al1 71.62(14)
O2 Al2 O1 Al1 -17.12(10)
N4 Al2 O1 Al1 -103.57(13)
N3 Al2 O1 Al1 162.25(11)
O4 Al1 O1 Al2 -103.49(11)
O2 Al1 O1 Al2 17.20(10)
N2 Al1 O1 Al2 142.12(11)
N1 Al1 O1 Al2 15.0(4)
O4 Al1 O2 Al2 71.25(14)
O1 Al1 O2 Al2 -17.14(10)
N2 Al1 O2 Al2 -102.63(13)
N1 Al1 O2 Al2 162.25(11)
O3 Al2 O2 Al1 -102.50(11)
O1 Al2 O2 Al1 17.21(10)
N4 Al2 O2 Al1 141.80(11)
N3 Al2 O2 Al1 14.9(4)
O1 Al2 O3 C41 74.1(3)
O2 Al2 O3 C41 150.5(2)
N4 Al2 O3 C41 -110.3(3)
N3 Al2 O3 C41 -15.5(3)
Al1 Al2 O3 C41 111.8(2)
O2 Al1 O4 C12 79.9(3)
O1 Al1 O4 C12 156.3(3)
N2 Al1 O4 C12 -105.6(3)
N1 Al1 O4 C12 -9.8(3)
Al2 Al1 O4 C12 117.5(2)
C6 N1 C1 C2 -174.6(3)
Al1 N1 C1 C2 -8.8(5)
C6 N1 C1 C4 0.9(5)
Al1 N1 C1 C4 166.8(3)
N1 C1 C2 C3 12.3(6)
C4 C1 C2 C3 -163.5(4)
C18 N2 C3 C2 166.3(3)
Al1 N2 C3 C2 -2.7(4)
C18 N2 C3 C5 -11.1(4)
Al1 N2 C3 C5 179.9(2)
C1 C2 C3 N2 -6.1(6)
C1 C2 C3 C5 171.4(4)
C1 N1 C6 C11 -72.2(4)
Al1 N1 C6 C11 120.0(3)
C1 N1 C6 C7 114.5(3)
Al1 N1 C6 C7 -53.3(3)
C11 C6 C7 C8 3.6(5)
N1 C6 C7 C8 176.9(3)
C11 C6 C7 C12 -175.4(3)
N1 C6 C7 C12 -2.1(4)
C6 C7 C8 C9 -2.0(6)
C12 C7 C8 C9 177.0(4)
C7 C8 C9 C10 0.2(7)
C8 C9 C10 C11 0.1(7)
C9 C10 C11 C6 1.4(6)
C9 C10 C11 C15 -176.5(4)
C7 C6 C11 C10 -3.3(5)
N1 C6 C11 C10 -176.2(3)
C7 C6 C11 C15 174.4(3)
N1 C6 C11 C15 1.5(5)
Al1 O4 C12 C13 -158.2(2)
Al1 O4 C12 C7 -36.4(4)
Al1 O4 C12 C14 84.7(3)
C8 C7 C12 O4 -129.3(3)
C6 C7 C12 O4 49.6(4)
C8 C7 C12 C13 -11.8(5)
C6 C7 C12 C13 167.1(3)
C8 C7 C12 C14 108.0(4)
C6 C7 C12 C14 -73.0(4)
C10 C11 C15 C16 62.3(5)
C6 C11 C15 C16 -115.4(4)
C10 C11 C15 C17 -60.1(6)
C6 C11 C15 C17 122.1(4)
C3 N2 C18 C23 94.2(3)
Al1 N2 C18 C23 -96.4(3)
C3 N2 C18 C19 -82.9(3)
Al1 N2 C18 C19 86.5(3)
C23 C18 C19 C20 -2.7(5)
N2 C18 C19 C20 174.6(3)
C23 C18 C19 C24 176.7(3)
N2 C18 C19 C24 -6.0(5)
C18 C19 C20 C21 -0.3(6)
C24 C19 C20 C21 -179.7(4)
C19 C20 C21 C22 2.6(6)
C20 C21 C22 C23 -2.2(6)
C21 C22 C23 C18 -0.7(5)
C21 C22 C23 C27 179.4(3)
C19 C18 C23 C22 3.1(5)
N2 C18 C23 C22 -174.1(3)
C19 C18 C23 C27 -177.0(3)
N2 C18 C23 C27 5.8(5)
C20 C19 C24 C25 63.5(5)
C18 C19 C24 C25 -115.9(4)
C20 C19 C24 C26 -60.5(5)
C18 C19 C24 C26 120.1(4)
C22 C23 C27 C28 -59.5(4)
C18 C23 C27 C28 120.6(3)
C22 C23 C27 C29 63.9(4)
C18 C23 C27 C29 -116.0(4)
C35 N3 C30 C31 -179.2(3)
Al2 N3 C30 C31 -12.9(4)
C35 N3 C30 C33 -2.3(5)
Al2 N3 C30 C33 164.0(3)
N3 C30 C31 C32 13.8(5)
C33 C30 C31 C32 -163.3(4)
C47 N4 C32 C31 159.8(3)
Al2 N4 C32 C31 -7.6(4)
C47 N4 C32 C34 -19.0(4)
Al2 N4 C32 C34 173.6(3)
C30 C31 C32 N4 -2.8(6)
C30 C31 C32 C34 176.1(4)
C30 N3 C35 C40 -70.4(4)
Al2 N3 C35 C40 121.3(3)
C30 N3 C35 C36 116.1(3)
Al2 N3 C35 C36 -52.3(3)
C40 C35 C36 C37 2.9(5)
N3 C35 C36 C37 176.4(3)
C40 C35 C36 C41 -177.0(3)
N3 C35 C36 C41 -3.5(4)
C35 C36 C37 C38 -1.0(5)
C41 C36 C37 C38 178.9(3)
C36 C37 C38 C39 -0.9(6)
C37 C38 C39 C40 1.0(6)
C38 C39 C40 C35 0.9(5)
C38 C39 C40 C44 -175.7(4)
C36 C35 C40 C39 -2.8(5)
N3 C35 C40 C39 -176.1(3)
C36 C35 C40 C44 173.6(3)
N3 C35 C40 C44 0.3(5)
Al2 O3 C41 C42 -152.8(2)
Al2 O3 C41 C43 89.5(3)
Al2 O3 C41 C36 -30.5(4)
C37 C36 C41 O3 -131.9(3)
C35 C36 C41 O3 48.1(4)
C37 C36 C41 C42 -14.2(4)
C35 C36 C41 C42 165.7(3)
C37 C36 C41 C43 106.6(4)
C35 C36 C41 C43 -73.4(3)
C39 C40 C44 C45 65.4(4)
C35 C40 C44 C45 -111.0(4)
C39 C40 C44 C46 -57.7(5)
C35 C40 C44 C46 125.9(4)
C32 N4 C47 C48 98.0(3)
Al2 N4 C47 C48 -94.1(3)
C32 N4 C47 C52 -78.7(4)
Al2 N4 C47 C52 89.2(3)
C52 C47 C48 C49 2.0(5)
N4 C47 C48 C49 -174.6(3)
C52 C47 C48 C53 -179.2(3)
N4 C47 C48 C53 4.2(5)
C47 C48 C49 C50 0.6(5)
C53 C48 C49 C50 -178.2(4)
C48 C49 C50 C51 -2.2(6)
C49 C50 C51 C52 1.0(7)
C50 C51 C52 C47 1.5(6)
C50 C51 C52 C56 -178.7(4)
C48 C47 C52 C51 -3.1(5)
N4 C47 C52 C51 173.7(3)
C48 C47 C52 C56 177.2(3)
N4 C47 C52 C56 -6.0(5)
C47 C48 C53 C55 -116.1(4)
C49 C48 C53 C55 62.7(4)
C47 C48 C53 C54 120.3(4)
C49 C48 C53 C54 -60.9(4)
C51 C52 C56 C57 58.3(5)
C47 C52 C56 C57 -121.9(4)
C51 C52 C56 C58 -66.2(5)
C47 C52 C56 C58 113.6(4)
C61 O5 C60 C59 143(2)
C60 O5 C61 C62 100(2)
C61' O5' C60' C59' 151.9(16)
C60' O5' C61' C62' 117(2)
